data_7012883
loop_
_publ_author_name
'Giesbrecht, Garth R.'
'Gordon, John C.'
'Clark, David L.'
'Scott, Brian L.'

_publ_section_title
;
 Synthesis, structure and solution dynamics of lithium salts of
 superbulky cyclopentadienyl ligands
;
_journal_issue 13
_journal_name_full 'Dalton Transactions'
_journal_page_first 2658
_journal_paper_doi 10.1039/b302258g
_journal_year 2003
_chemical_formula_sum 'C110 H138 Li3 N4 O4'
_chemical_formula_weight 1594.12
_chemical_name_common
;
((lithium)bis(penta(3,5-
dimethylphenyl)cyclopentadienide)(lithium)
bis(tetramethylethylenediamine))
;
_chemical_name_systematic
; 
[(lithium)bis(penta(3,5-dimethylphenyl)cyclopentadienide][lithium)
bis(tetramethylethylenediamine)] 
;
_space_group_IT_number 2
_symmetry_cell_setting triclinic
_symmetry_space_group_name_Hall '-P 1'
_symmetry_space_group_name_H-M 'P -1'
_atom_sites_solution_hydrogens geom
_atom_sites_solution_primary direct
_atom_sites_solution_secondary difmap
_audit_creation_method SHELXL-97
_cell_angle_alpha 98.140(6)
_cell_angle_beta 106.914(4)
_cell_angle_gamma 109.938(5)
_cell_formula_units_Z 2
_cell_length_a 14.216(4)
_cell_length_b 20.023(5)
_cell_length_c 22.771(6)
_cell_measurement_temperature 203(2)
_cell_volume 5617(3)
_computing_structure_refinement 'SHELXL-97 (Sheldrick, 1997)'
_computing_structure_solution 'SHELXS-97 (Sheldrick, 1990)'
_diffrn_ambient_temperature 203(2)
_diffrn_measured_fraction_theta_full 0.947
_diffrn_measured_fraction_theta_max 0.947
_diffrn_radiation_monochromator graphite
_diffrn_radiation_source 'fine-focus sealed tube'
_diffrn_radiation_type MoK\a
_diffrn_radiation_wavelength 0.71073
_diffrn_reflns_av_R_equivalents 0.0454
_diffrn_reflns_av_sigmaI/netI 0.0748
_diffrn_reflns_limit_h_max 15
_diffrn_reflns_limit_h_min -15
_diffrn_reflns_limit_k_max 20
_diffrn_reflns_limit_k_min -20
_diffrn_reflns_limit_l_max 24
_diffrn_reflns_limit_l_min -23
_diffrn_reflns_number 28915
_diffrn_reflns_theta_full 22.46
_diffrn_reflns_theta_max 22.46
_diffrn_reflns_theta_min 0.97
_exptl_absorpt_coefficient_mu 0.056
_exptl_absorpt_correction_T_max 0.9819
_exptl_absorpt_correction_T_min 0.9705
_exptl_crystal_colour colorless
_exptl_crystal_density_diffrn 0.943
_exptl_crystal_density_method 'not measured'
_exptl_crystal_description irregular
_exptl_crystal_F_000 1728
_exptl_crystal_preparation
;
crystallized from THF/TMEDA
;
_exptl_crystal_size_max 0.54
_exptl_crystal_size_mid 0.45
_exptl_crystal_size_min 0.33
_refine_diff_density_max 0.448
_refine_diff_density_min -0.301
_refine_diff_density_rms 0.058
_refine_ls_extinction_method none
_refine_ls_goodness_of_fit_ref 1.068
_refine_ls_hydrogen_treatment mixed
_refine_ls_matrix_type full
_refine_ls_number_parameters 916
_refine_ls_number_reflns 13878
_refine_ls_number_restraints 0
_refine_ls_restrained_S_all 1.068
_refine_ls_R_factor_all 0.1400
_refine_ls_R_factor_gt 0.0962
_refine_ls_shift/su_max 0.000
_refine_ls_shift/su_mean 0.000
_refine_ls_structure_factor_coef Fsqd
_refine_ls_weighting_details 'calc w=1/[\s^2^(Fo^2^)+(0.1776P)^2^+0.0000P] where P=(Fo^2^+2Fc^2^)/3'
_refine_ls_weighting_scheme calc
_refine_ls_wR_factor_gt 0.2744
_refine_ls_wR_factor_ref 0.2954
_reflns_number_gt 8173
_reflns_number_total 13878
_reflns_threshold_expression >2sigma(I)
_cod_data_source_file b302258g.txt
_cod_data_source_block ccd576s
_cod_database_code 7012883

loop_
_symmetry_equiv_pos_as_xyz
'x, y, z'
'-x, -y, -z'

loop_
_atom_site_label
_atom_site_type_symbol
_atom_site_fract_x
_atom_site_fract_y
_atom_site_fract_z
_atom_site_U_iso_or_equiv
_atom_site_adp_type
_atom_site_occupancy
_atom_site_symmetry_multiplicity
_atom_site_calc_flag
_atom_site_refinement_flags
_atom_site_disorder_assembly
_atom_site_disorder_group
C1 C 1.5340(3) 1.4673(2) 0.6013(2) 0.0389(11) Uani 1 1 d . . .
C2 C 1.6125(3) 1.4588(2) 0.5765(2) 0.0370(11) Uani 1 1 d . . .
C3 C 1.5569(3) 1.4022(2) 0.5184(2) 0.0393(11) Uani 1 1 d . . .
C4 C 1.4439(3) 1.3761(2) 0.5070(2) 0.0390(11) Uani 1 1 d . . .
C5 C 1.4314(3) 1.4169(2) 0.5584(2) 0.0386(11) Uani 1 1 d . . .
C6 C 1.5585(4) 1.5147(3) 0.6643(2) 0.0465(12) Uani 1 1 d . . .
C7 C 1.5077(4) 1.4868(3) 0.7048(2) 0.0543(13) Uani 1 1 d . . .
H7 H 1.4581 1.4381 0.6918 0.065 Uiso 1 1 calc R . .
C8 C 1.5303(5) 1.5311(4) 0.7647(3) 0.0659(16) Uani 1 1 d . . .
C9 C 1.6091(5) 1.6013(4) 0.7849(3) 0.0775(19) Uani 1 1 d . . .
H9 H 1.6283 1.6295 0.8259 0.093 Uiso 1 1 calc R . .
C10 C 1.6606(4) 1.6311(3) 0.7462(3) 0.0630(15) Uani 1 1 d . . .
C11 C 1.6342(4) 1.5879(3) 0.6868(2) 0.0495(13) Uani 1 1 d . . .
H11 H 1.6679 1.6080 0.6602 0.059 Uiso 1 1 calc R . .
C12 C 1.4671(7) 1.5007(4) 0.8064(3) 0.109(3) Uani 1 1 d . . .
H12A H 1.4170 1.4506 0.7849 0.164 Uiso 1 1 calc R . .
H12B H 1.4287 1.5302 0.8140 0.164 Uiso 1 1 calc R . .
H12C H 1.5161 1.5022 0.8463 0.164 Uiso 1 1 calc R . .
C13 C 1.7427(5) 1.7104(3) 0.7682(3) 0.097(2) Uani 1 1 d . . .
H13A H 1.7494 1.7327 0.8103 0.145 Uiso 1 1 calc R . .
H13B H 1.7195 1.7373 0.7395 0.145 Uiso 1 1 calc R . .
H13C H 1.8110 1.7114 0.7689 0.145 Uiso 1 1 calc R . .
C14 C 1.7306(4) 1.4976(2) 0.6081(2) 0.0442(12) Uani 1 1 d . . .
C15 C 1.7820(4) 1.5050(3) 0.6727(2) 0.0499(12) Uani 1 1 d . . .
H15 H 1.7405 1.4862 0.6962 0.060 Uiso 1 1 calc R . .
C16 C 1.8921(4) 1.5392(3) 0.7028(2) 0.0545(13) Uani 1 1 d . . .
C17 C 1.9547(4) 1.5655(3) 0.6670(3) 0.0593(14) Uani 1 1 d . . .
H17 H 2.0291 1.5880 0.6866 0.071 Uiso 1 1 calc R . .
C18 C 1.9071(4) 1.5585(3) 0.6023(3) 0.0561(13) Uani 1 1 d . . .
C19 C 1.7962(3) 1.5244(2) 0.5743(2) 0.0453(12) Uani 1 1 d . . .
H19 H 1.7641 1.5191 0.5311 0.054 Uiso 1 1 calc R . .
C20 C 1.9436(5) 1.5495(4) 0.7737(3) 0.0868(19) Uani 1 1 d . . .
H20A H 1.8891 1.5268 0.7901 0.130 Uiso 1 1 calc R . .
H20B H 1.9800 1.6013 0.7951 0.130 Uiso 1 1 calc R . .
H20C H 1.9943 1.5271 0.7810 0.130 Uiso 1 1 calc R . .
C21 C 1.9749(4) 1.5890(3) 0.5645(3) 0.0787(18) Uani 1 1 d . . .
H21A H 1.9293 1.5793 0.5211 0.118 Uiso 1 1 calc R . .
H21B H 2.0243 1.5658 0.5658 0.118 Uiso 1 1 calc R . .
H21C H 2.0144 1.6412 0.5825 0.118 Uiso 1 1 calc R . .
C22 C 1.6031(3) 1.3671(2) 0.4790(2) 0.0394(11) Uani 1 1 d . . .
C23 C 1.6907(4) 1.3508(3) 0.5070(2) 0.0482(12) Uani 1 1 d . . .
H23 H 1.7214 1.3633 0.5512 0.058 Uiso 1 1 calc R . .
C24 C 1.7334(4) 1.3168(3) 0.4715(3) 0.0526(13) Uani 1 1 d . . .
C25 C 1.6858(4) 1.2971(3) 0.4056(3) 0.0589(14) Uani 1 1 d . . .
H25 H 1.7133 1.2734 0.3812 0.071 Uiso 1 1 calc R . .
C26 C 1.5978(4) 1.3121(3) 0.3749(2) 0.0521(13) Uani 1 1 d . . .
C27 C 1.5581(4) 1.3467(2) 0.4124(2) 0.0463(12) Uani 1 1 d . . .
H27 H 1.4993 1.3569 0.3926 0.056 Uiso 1 1 calc R . .
C28 C 1.8300(4) 1.3020(3) 0.5040(3) 0.0800(18) Uani 1 1 d . . .
H28A H 1.8515 1.3193 0.5494 0.120 Uiso 1 1 calc R . .
H28B H 1.8879 1.3274 0.4911 0.120 Uiso 1 1 calc R . .
H28C H 1.8120 1.2500 0.4924 0.120 Uiso 1 1 calc R . .
C29 C 1.5485(5) 1.2927(4) 0.3039(3) 0.0833(19) Uani 1 1 d . . .
H29A H 1.4889 1.3067 0.2919 0.125 Uiso 1 1 calc R . .
H29B H 1.5239 1.2405 0.2869 0.125 Uiso 1 1 calc R . .
H29C H 1.6012 1.3184 0.2874 0.125 Uiso 1 1 calc R . .
C30 C 1.3590(3) 1.3098(2) 0.4579(2) 0.0411(11) Uani 1 1 d . . .
C31 C 1.3659(4) 1.2415(3) 0.4509(2) 0.0487(12) Uani 1 1 d . . .
H31 H 1.4298 1.2394 0.4747 0.058 Uiso 1 1 calc R . .
C32 C 1.2840(4) 1.1775(3) 0.4111(2) 0.0543(13) Uani 1 1 d . . .
C33 C 1.1915(4) 1.1809(3) 0.3751(2) 0.0631(15) Uani 1 1 d . . .
H33 H 1.1354 1.1375 0.3476 0.076 Uiso 1 1 calc R . .
C34 C 1.1774(4) 1.2465(3) 0.3777(2) 0.0602(14) Uani 1 1 d . . .
C35 C 1.2614(4) 1.3108(3) 0.4188(2) 0.0484(12) Uani 1 1 d . . .
H35 H 1.2539 1.3553 0.4208 0.058 Uiso 1 1 calc R . .
C36 C 1.2944(5) 1.1042(3) 0.4094(3) 0.0785(18) Uani 1 1 d . . .
H36A H 1.2288 1.0650 0.3799 0.118 Uiso 1 1 calc R . .
H36B H 1.3081 1.0963 0.4511 0.118 Uiso 1 1 calc R . .
H36C H 1.3528 1.1049 0.3960 0.118 Uiso 1 1 calc R . .
C37 C 1.0767(4) 1.2525(4) 0.3383(3) 0.091(2) Uani 1 1 d . . .
H37A H 1.0861 1.3031 0.3473 0.137 Uiso 1 1 calc R . .
H37B H 1.0174 1.2237 0.3487 0.137 Uiso 1 1 calc R . .
H37C H 1.0624 1.2344 0.2939 0.137 Uiso 1 1 calc R . .
C38 C 1.3282(3) 1.4033(3) 0.5687(2) 0.0423(11) Uani 1 1 d . . .
C39 C 1.2528(4) 1.3313(3) 0.5580(2) 0.0494(12) Uani 1 1 d . . .
H39 H 1.2661 1.2912 0.5428 0.059 Uiso 1 1 calc R . .
C40 C 1.1586(4) 1.3193(3) 0.5700(3) 0.0620(15) Uani 1 1 d . . .
C41 C 1.1404(4) 1.3789(4) 0.5932(3) 0.0660(16) Uani 1 1 d . . .
H41 H 1.0777 1.3709 0.6014 0.079 Uiso 1 1 calc R . .
C42 C 1.2127(4) 1.4504(3) 0.6048(3) 0.0627(15) Uani 1 1 d . . .
C43 C 1.3057(4) 1.4619(3) 0.5919(2) 0.0508(13) Uani 1 1 d . . .
H43 H 1.3541 1.5099 0.5989 0.061 Uiso 1 1 calc R . .
C44 C 1.0769(5) 1.2413(3) 0.5546(4) 0.096(2) Uani 1 1 d . . .
H44A H 1.1038 1.2073 0.5391 0.144 Uiso 1 1 calc R . .
H44B H 1.0110 1.2350 0.5225 0.144 Uiso 1 1 calc R . .
H44C H 1.0639 1.2321 0.5923 0.144 Uiso 1 1 calc R . .
C45 C 1.1936(5) 1.5171(4) 0.6316(4) 0.100(2) Uani 1 1 d . . .
H45A H 1.2524 1.5616 0.6361 0.150 Uiso 1 1 calc R . .
H45B H 1.1883 1.5154 0.6725 0.150 Uiso 1 1 calc R . .
H45C H 1.1280 1.5160 0.6031 0.150 Uiso 1 1 calc R . .
C46 C 0.4359(3) 0.9859(2) 0.08638(19) 0.0365(11) Uani 1 1 d . . .
C47 C 0.5463(3) 0.9981(2) 0.11212(19) 0.0370(11) Uani 1 1 d . . .
C48 C 0.5581(3) 0.9366(2) 0.0796(2) 0.0380(11) Uani 1 1 d . . .
C49 C 0.4556(3) 0.8883(2) 0.0330(2) 0.0391(11) Uani 1 1 d . . .
C50 C 0.3807(3) 0.9184(2) 0.0379(2) 0.0377(11) Uani 1 1 d . . .
C51 C 0.3822(3) 1.0305(2) 0.1105(2) 0.0361(11) Uani 1 1 d . . .
C52 C 0.3052(3) 1.0462(2) 0.0695(2) 0.0439(12) Uani 1 1 d . . .
H52 H 0.2929 1.0342 0.0262 0.053 Uiso 1 1 calc R . .
C53 C 0.2449(4) 1.0793(3) 0.0907(3) 0.0507(13) Uani 1 1 d . . .
C54 C 0.2632(4) 1.0958(3) 0.1547(3) 0.0593(14) Uani 1 1 d . . .
H54 H 0.2223 1.1168 0.1693 0.071 Uiso 1 1 calc R . .
C55 C 0.3409(4) 1.0821(3) 0.1984(2) 0.0544(13) Uani 1 1 d . . .
C56 C 0.3997(4) 1.0500(2) 0.1749(2) 0.0464(12) Uani 1 1 d . . .
H56 H 0.4530 1.0412 0.2035 0.056 Uiso 1 1 calc R . .
C57 C 0.1622(4) 1.0959(3) 0.0444(3) 0.0776(18) Uani 1 1 d . . .
H57A H 0.1274 1.1175 0.0668 0.116 Uiso 1 1 calc R . .
H57B H 0.1098 1.0511 0.0132 0.116 Uiso 1 1 calc R . .
H57C H 0.1964 1.1298 0.0236 0.116 Uiso 1 1 calc R . .
C58 C 0.3582(5) 1.0977(4) 0.2685(3) 0.0846(19) Uani 1 1 d . . .
H58A H 0.4151 1.0847 0.2907 0.127 Uiso 1 1 calc R . .
H58B H 0.2932 1.0692 0.2740 0.127 Uiso 1 1 calc R . .
H58C H 0.3771 1.1493 0.2853 0.127 Uiso 1 1 calc R . .
C59 C 0.6288(3) 1.0590(3) 0.1682(2) 0.0394(11) Uani 1 1 d . . .
C60 C 0.6918(4) 1.0443(3) 0.2198(2) 0.0502(13) Uani 1 1 d . . .
H60 H 0.6836 0.9958 0.2173 0.060 Uiso 1 1 calc R . .
C61 C 0.7661(4) 1.0985(3) 0.2746(2) 0.0578(14) Uani 1 1 d . . .
C62 C 0.7784(4) 1.1699(3) 0.2767(2) 0.0581(14) Uani 1 1 d . . .
H62 H 0.8276 1.2071 0.3131 0.070 Uiso 1 1 calc R . .
C63 C 0.7195(4) 1.1885(3) 0.2260(2) 0.0473(12) Uani 1 1 d . . .
C64 C 0.6437(3) 1.1318(3) 0.1728(2) 0.0425(12) Uani 1 1 d . . .
H64 H 0.6019 1.1433 0.1393 0.051 Uiso 1 1 calc R . .
C65 C 0.8332(5) 1.0785(3) 0.3296(3) 0.088(2) Uani 1 1 d . . .
H65A H 0.8158 1.0266 0.3181 0.133 Uiso 1 1 calc R . .
H65B H 0.8177 1.0910 0.3670 0.133 Uiso 1 1 calc R . .
H65C H 0.9082 1.1054 0.3382 0.133 Uiso 1 1 calc R . .
C66 C 0.7383(4) 1.2674(3) 0.2277(3) 0.0683(16) Uani 1 1 d . . .
H66A H 0.6904 1.2692 0.1889 0.102 Uiso 1 1 calc R . .
H66B H 0.8113 1.2943 0.2319 0.102 Uiso 1 1 calc R . .
H66C H 0.7253 1.2890 0.2633 0.102 Uiso 1 1 calc R . .
C67 C 0.6575(3) 0.9230(3) 0.0958(2) 0.0406(11) Uani 1 1 d . . .
C68 C 0.6537(4) 0.8529(3) 0.0976(2) 0.0510(13) Uani 1 1 d . . .
H68 H 0.5879 0.8148 0.0895 0.061 Uiso 1 1 calc R . .
C69 C 0.7448(4) 0.8382(3) 0.1109(2) 0.0599(14) Uani 1 1 d . . .
C70 C 0.8415(5) 0.8952(4) 0.1252(3) 0.0669(16) Uani 1 1 d . . .
H70 H 0.9032 0.8859 0.1351 0.080 Uiso 1 1 calc R . .
C71 C 0.8513(4) 0.9670(3) 0.1255(2) 0.0614(15) Uani 1 1 d . . .
C72 C 0.7572(4) 0.9787(3) 0.1094(2) 0.0481(12) Uani 1 1 d . . .
H72 H 0.7613 1.0257 0.1076 0.058 Uiso 1 1 calc R . .
C73 C 0.7368(5) 0.7590(3) 0.1087(3) 0.089(2) Uani 1 1 d . . .
H73A H 0.6635 0.7266 0.0991 0.133 Uiso 1 1 calc R . .
H73B H 0.7809 0.7582 0.1492 0.133 Uiso 1 1 calc R . .
H73C H 0.7610 0.7430 0.0763 0.133 Uiso 1 1 calc R . .
C74 C 0.9585(4) 1.0297(4) 0.1421(4) 0.096(2) Uani 1 1 d . . .
H74A H 0.9489 1.0749 0.1422 0.145 Uiso 1 1 calc R . .
H74B H 0.9895 1.0207 0.1112 0.145 Uiso 1 1 calc R . .
H74C H 1.0055 1.0336 0.1836 0.145 Uiso 1 1 calc R . .
C75 C 0.4300(3) 0.8152(2) -0.0084(2) 0.0400(11) Uani 1 1 d . . .
C76 C 0.4945(4) 0.8066(3) -0.0426(2) 0.0492(12) Uani 1 1 d . . .
H76 H 0.5528 0.8479 -0.0402 0.059 Uiso 1 1 calc R . .
C77 C 0.4746(4) 0.7396(3) -0.0796(2) 0.0569(14) Uani 1 1 d . . .
C78 C 0.3864(5) 0.6775(3) -0.0835(3) 0.0634(15) Uani 1 1 d . . .
H78 H 0.3736 0.6315 -0.1076 0.076 Uiso 1 1 calc R . .
C79 C 0.3179(4) 0.6833(3) -0.0521(2) 0.0570(14) Uani 1 1 d . . .
C80 C 0.3420(4) 0.7521(3) -0.0144(2) 0.0481(12) Uani 1 1 d . . .
H80 H 0.2979 0.7564 0.0077 0.058 Uiso 1 1 calc R . .
C81 C 0.5457(5) 0.7322(3) -0.1154(3) 0.092(2) Uani 1 1 d . . .
H81A H 0.5190 0.6818 -0.1393 0.138 Uiso 1 1 calc R . .
H81B H 0.6175 0.7468 -0.0858 0.138 Uiso 1 1 calc R . .
H81C H 0.5461 0.7632 -0.1439 0.138 Uiso 1 1 calc R . .
C82 C 0.2205(5) 0.6165(3) -0.0588(3) 0.089(2) Uani 1 1 d . . .
H82A H 0.1833 0.6305 -0.0336 0.134 Uiso 1 1 calc R . .
H82B H 0.2430 0.5797 -0.0445 0.134 Uiso 1 1 calc R . .
H82C H 0.1735 0.5970 -0.1027 0.134 Uiso 1 1 calc R . .
C83 C 0.2618(3) 0.8814(2) 0.0052(2) 0.0400(11) Uani 1 1 d . . .
C84 C 0.2145(3) 0.8494(3) -0.0602(2) 0.0450(12) Uani 1 1 d . . .
H84 H 0.2583 0.8533 -0.0841 0.054 Uiso 1 1 calc R . .
C85 C 0.1038(4) 0.8117(3) -0.0910(2) 0.0520(13) Uani 1 1 d . . .
C86 C 0.0401(4) 0.8074(3) -0.0550(2) 0.0552(13) Uani 1 1 d . . .
H86 H -0.0342 0.7840 -0.0752 0.066 Uiso 1 1 calc R . .
C87 C 0.0836(4) 0.8371(3) 0.0107(2) 0.0500(13) Uani 1 1 d . . .
C88 C 0.1949(3) 0.8740(2) 0.0397(2) 0.0425(11) Uani 1 1 d . . .
H88 H 0.2252 0.8942 0.0836 0.051 Uiso 1 1 calc R . .
C89 C 0.0559(4) 0.7800(4) -0.1621(3) 0.0850(19) Uani 1 1 d . . .
H89A H 0.1125 0.7883 -0.1787 0.127 Uiso 1 1 calc R . .
H89B H 0.0105 0.8034 -0.1809 0.127 Uiso 1 1 calc R . .
H89C H 0.0142 0.7279 -0.1721 0.127 Uiso 1 1 calc R . .
C90 C 0.0152(4) 0.8327(3) 0.0515(3) 0.0743(17) Uani 1 1 d . . .
H90A H 0.0609 0.8565 0.0953 0.111 Uiso 1 1 calc R . .
H90B H -0.0268 0.7820 0.0471 0.111 Uiso 1 1 calc R . .
H90C H -0.0319 0.8570 0.0378 0.111 Uiso 1 1 calc R . .
C91 C 1.6786(7) 1.1466(5) 0.7613(4) 0.128(3) Uiso 1 1 d . . .
H91A H 1.7269 1.1815 0.7474 0.192 Uiso 1 1 calc R . .
H91B H 1.6246 1.1075 0.7251 0.192 Uiso 1 1 calc R . .
H91C H 1.7180 1.1266 0.7903 0.192 Uiso 1 1 calc R . .
C92 C 1.5565(6) 1.1299(4) 0.8124(4) 0.107(2) Uiso 1 1 d . . .
H92A H 1.5237 1.1541 0.8343 0.160 Uiso 1 1 calc R . .
H92B H 1.5954 1.1089 0.8406 0.160 Uiso 1 1 calc R . .
H92C H 1.5019 1.0915 0.7759 0.160 Uiso 1 1 calc R . .
C93 C 1.7179(7) 1.2387(5) 0.8476(4) 0.123(3) Uiso 1 1 d . . .
H93A H 1.7282 1.2171 0.8833 0.148 Uiso 1 1 calc R . .
H93B H 1.7829 1.2512 0.8379 0.148 Uiso 1 1 calc R . .
C94 C 1.7067(7) 1.3027(5) 0.8667(4) 0.136(3) Uiso 1 1 d . . .
H94A H 1.7783 1.3401 0.8914 0.163 Uiso 1 1 calc R . .
H94B H 1.6684 1.2947 0.8958 0.163 Uiso 1 1 calc R . .
C95 C 1.7332(9) 1.3926(6) 0.8035(6) 0.192(5) Uiso 1 1 d . . .
H95A H 1.7644 1.3695 0.7795 0.288 Uiso 1 1 calc R . .
H95B H 1.7887 1.4275 0.8418 0.288 Uiso 1 1 calc R . .
H95C H 1.6975 1.4177 0.7784 0.288 Uiso 1 1 calc R . .
C96 C 1.6068(9) 1.3702(6) 0.8537(5) 0.181(4) Uiso 1 1 d . . .
H96A H 1.5677 1.3917 0.8263 0.272 Uiso 1 1 calc R . .
H96B H 1.6622 1.4081 0.8902 0.272 Uiso 1 1 calc R . .
H96C H 1.5587 1.3348 0.8673 0.272 Uiso 1 1 calc R . .
C97 C 1.3236(6) 1.1339(4) 0.7109(4) 0.116(2) Uiso 1 1 d . . .
H97A H 1.3403 1.1312 0.7543 0.174 Uiso 1 1 calc R . .
H97B H 1.3459 1.1016 0.6884 0.174 Uiso 1 1 calc R . .
H97C H 1.2475 1.1192 0.6909 0.174 Uiso 1 1 calc R . .
C98 C 1.3441(8) 1.2588(5) 0.7415(5) 0.151(3) Uiso 1 1 d . . .
H98A H 1.3592 1.2566 0.7849 0.227 Uiso 1 1 calc R . .
H98B H 1.2681 1.2429 0.7202 0.227 Uiso 1 1 calc R . .
H98C H 1.3803 1.3086 0.7405 0.227 Uiso 1 1 calc R . .
C99 C 1.3581(6) 1.2169(5) 0.6456(4) 0.116(2) Uiso 1 1 d . . .
H99A H 1.2839 1.1840 0.6207 0.140 Uiso 1 1 calc R . .
H99B H 1.3649 1.2668 0.6455 0.140 Uiso 1 1 calc R . .
C100 C 1.4240(7) 1.2001(5) 0.6154(4) 0.128(3) Uiso 1 1 d . . .
H10A H 1.4053 1.2097 0.5739 0.153 Uiso 1 1 calc R . .
H10B H 1.4065 1.1477 0.6082 0.153 Uiso 1 1 calc R . .
C101 C 1.5780(6) 1.3155(4) 0.6444(4) 0.109(2) Uiso 1 1 d . . .
H10C H 1.5441 1.3409 0.6641 0.164 Uiso 1 1 calc R . .
H10D H 1.5597 1.3158 0.6005 0.164 Uiso 1 1 calc R . .
H10E H 1.6546 1.3397 0.6659 0.164 Uiso 1 1 calc R . .
C102 C 1.5923(6) 1.2020(4) 0.6195(4) 0.122(3) Uiso 1 1 d . . .
H10F H 1.5680 1.1519 0.6223 0.182 Uiso 1 1 calc R . .
H10G H 1.6688 1.2262 0.6412 0.182 Uiso 1 1 calc R . .
H10H H 1.5742 1.2024 0.5756 0.182 Uiso 1 1 calc R . .
N1 N 1.6290(4) 1.1823(2) 0.7924(2) 0.0685(13) Uani 1 1 d . . .
N2 N 1.6534(4) 1.3351(3) 0.8205(2) 0.0873(16) Uani 1 1 d . . .
N3 N 1.3813(4) 1.2113(3) 0.7096(2) 0.0819(14) Uani 1 1 d . . .
N4 N 1.5414(4) 1.2398(3) 0.6487(2) 0.0774(14) Uani 1 1 d . . .
Li1 Li 1.5000 1.5000 0.5000 0.053(3) Uani 1 2 d S . .
Li3 Li 0.5000 1.0000 0.0000 0.045(3) Uani 1 2 d S . .
Li2 Li 1.5532(8) 1.2412(5) 0.7435(4) 0.063(2) Uani 1 1 d . . .

loop_
_atom_site_aniso_label
_atom_site_aniso_U_11
_atom_site_aniso_U_22
_atom_site_aniso_U_33
_atom_site_aniso_U_23
_atom_site_aniso_U_13
_atom_site_aniso_U_12
C1 0.040(3) 0.045(3) 0.037(3) 0.018(2) 0.014(2) 0.019(2)
C2 0.032(2) 0.046(3) 0.036(3) 0.020(2) 0.012(2) 0.017(2)
C3 0.039(3) 0.052(3) 0.039(3) 0.026(2) 0.018(2) 0.024(2)
C4 0.033(3) 0.046(3) 0.039(3) 0.022(2) 0.013(2) 0.014(2)
C5 0.036(3) 0.039(3) 0.043(3) 0.015(2) 0.015(2) 0.016(2)
C6 0.040(3) 0.063(4) 0.043(3) 0.014(3) 0.013(2) 0.030(3)
C7 0.071(3) 0.062(3) 0.055(3) 0.029(3) 0.033(3) 0.042(3)
C8 0.088(4) 0.082(5) 0.056(4) 0.027(3) 0.034(3) 0.057(4)
C9 0.086(4) 0.092(5) 0.051(4) -0.009(4) 0.012(4) 0.055(4)
C10 0.054(3) 0.078(4) 0.059(4) 0.011(3) 0.016(3) 0.037(3)
C11 0.045(3) 0.054(3) 0.046(3) 0.009(3) 0.012(2) 0.022(3)
C12 0.169(7) 0.137(6) 0.091(5) 0.055(5) 0.090(5) 0.096(6)
C13 0.070(4) 0.066(4) 0.112(6) -0.018(4) 0.006(4) 0.019(4)
C14 0.042(3) 0.047(3) 0.047(3) 0.017(2) 0.015(2) 0.020(2)
C15 0.042(3) 0.058(3) 0.047(3) 0.018(3) 0.014(2) 0.017(3)
C16 0.048(3) 0.050(3) 0.050(3) 0.009(3) 0.002(3) 0.017(3)
C17 0.036(3) 0.055(3) 0.074(4) 0.021(3) 0.009(3) 0.011(3)
C18 0.043(3) 0.063(4) 0.063(4) 0.026(3) 0.016(3) 0.021(3)
C19 0.040(3) 0.048(3) 0.051(3) 0.024(2) 0.016(2) 0.018(2)
C20 0.063(4) 0.100(5) 0.068(4) 0.030(4) -0.004(3) 0.020(4)
C21 0.042(3) 0.101(5) 0.094(5) 0.047(4) 0.029(3) 0.019(3)
C22 0.037(3) 0.041(3) 0.041(3) 0.019(2) 0.015(2) 0.013(2)
C23 0.046(3) 0.051(3) 0.051(3) 0.021(2) 0.015(2) 0.024(2)
C24 0.053(3) 0.057(3) 0.065(4) 0.025(3) 0.032(3) 0.029(3)
C25 0.072(4) 0.053(3) 0.075(4) 0.024(3) 0.049(3) 0.030(3)
C26 0.054(3) 0.059(3) 0.054(3) 0.021(3) 0.026(3) 0.028(3)
C27 0.042(3) 0.054(3) 0.050(3) 0.021(2) 0.021(2) 0.021(2)
C28 0.062(4) 0.094(5) 0.106(5) 0.037(4) 0.036(3) 0.048(3)
C29 0.094(5) 0.109(5) 0.058(4) 0.014(3) 0.036(4) 0.051(4)
C30 0.038(3) 0.046(3) 0.042(3) 0.018(2) 0.019(2) 0.015(2)
C31 0.049(3) 0.061(4) 0.040(3) 0.022(3) 0.018(2) 0.022(3)
C32 0.058(3) 0.055(4) 0.046(3) 0.013(3) 0.020(3) 0.017(3)
C33 0.061(4) 0.051(4) 0.050(3) 0.005(3) 0.011(3) 0.002(3)
C34 0.041(3) 0.065(4) 0.052(3) 0.014(3) 0.005(3) 0.006(3)
C35 0.050(3) 0.048(3) 0.048(3) 0.021(3) 0.016(3) 0.020(3)
C36 0.114(5) 0.053(4) 0.074(4) 0.018(3) 0.038(4) 0.036(3)
C37 0.056(4) 0.093(5) 0.089(5) 0.019(4) -0.006(3) 0.016(3)
C38 0.042(3) 0.054(3) 0.043(3) 0.030(2) 0.019(2) 0.023(3)
C39 0.044(3) 0.057(3) 0.055(3) 0.026(3) 0.020(2) 0.022(3)
C40 0.052(3) 0.068(4) 0.074(4) 0.035(3) 0.026(3) 0.024(3)
C41 0.044(3) 0.096(5) 0.078(4) 0.044(4) 0.033(3) 0.033(3)
C42 0.052(3) 0.084(4) 0.079(4) 0.042(3) 0.039(3) 0.038(3)
C43 0.051(3) 0.065(3) 0.052(3) 0.026(3) 0.025(3) 0.032(3)
C44 0.055(4) 0.096(5) 0.145(6) 0.058(5) 0.047(4) 0.020(4)
C45 0.100(5) 0.104(5) 0.157(7) 0.057(5) 0.089(5) 0.068(4)
C46 0.035(3) 0.044(3) 0.036(3) 0.016(2) 0.016(2) 0.017(2)
C47 0.040(3) 0.050(3) 0.026(2) 0.016(2) 0.012(2) 0.022(2)
C48 0.040(3) 0.042(3) 0.038(3) 0.019(2) 0.017(2) 0.017(2)
C49 0.038(3) 0.050(3) 0.035(3) 0.016(2) 0.016(2) 0.020(2)
C50 0.037(3) 0.049(3) 0.035(3) 0.019(2) 0.017(2) 0.021(2)
C51 0.036(2) 0.039(3) 0.034(3) 0.014(2) 0.014(2) 0.013(2)
C52 0.045(3) 0.051(3) 0.042(3) 0.020(2) 0.019(2) 0.021(2)
C53 0.048(3) 0.052(3) 0.066(4) 0.021(3) 0.031(3) 0.027(3)
C54 0.061(3) 0.061(4) 0.079(4) 0.025(3) 0.044(3) 0.035(3)
C55 0.063(3) 0.055(3) 0.055(3) 0.017(3) 0.036(3) 0.024(3)
C56 0.047(3) 0.045(3) 0.050(3) 0.017(2) 0.021(2) 0.018(2)
C57 0.069(4) 0.099(5) 0.094(5) 0.043(4) 0.036(3) 0.056(4)
C58 0.114(5) 0.097(5) 0.063(4) 0.018(3) 0.050(4) 0.053(4)
C59 0.036(3) 0.050(3) 0.041(3) 0.024(2) 0.016(2) 0.019(2)
C60 0.043(3) 0.053(3) 0.047(3) 0.016(3) 0.015(3) 0.011(3)
C61 0.043(3) 0.064(4) 0.043(3) 0.016(3) 0.000(3) 0.007(3)
C62 0.044(3) 0.068(4) 0.043(3) 0.007(3) 0.010(3) 0.007(3)
C63 0.044(3) 0.045(3) 0.052(3) 0.017(3) 0.020(3) 0.014(2)
C64 0.035(3) 0.057(3) 0.036(3) 0.016(3) 0.012(2) 0.018(2)
C65 0.073(4) 0.087(5) 0.064(4) 0.030(3) -0.010(3) 0.011(3)
C66 0.063(4) 0.059(4) 0.072(4) 0.013(3) 0.027(3) 0.011(3)
C67 0.033(3) 0.051(3) 0.035(3) 0.010(2) 0.012(2) 0.014(2)
C68 0.050(3) 0.060(4) 0.052(3) 0.023(3) 0.021(2) 0.028(3)
C69 0.060(4) 0.079(4) 0.061(4) 0.028(3) 0.028(3) 0.043(3)
C70 0.056(4) 0.102(5) 0.072(4) 0.040(3) 0.030(3) 0.054(4)
C71 0.037(3) 0.098(5) 0.060(4) 0.031(3) 0.024(3) 0.030(3)
C72 0.047(3) 0.061(3) 0.048(3) 0.024(3) 0.021(2) 0.028(3)
C73 0.102(5) 0.084(5) 0.120(6) 0.047(4) 0.048(4) 0.070(4)
C74 0.045(4) 0.111(5) 0.145(6) 0.055(5) 0.039(4) 0.034(4)
C75 0.040(3) 0.046(3) 0.037(3) 0.015(2) 0.013(2) 0.019(2)
C76 0.054(3) 0.058(3) 0.044(3) 0.014(3) 0.022(3) 0.029(3)
C77 0.072(4) 0.057(4) 0.057(3) 0.018(3) 0.034(3) 0.034(3)
C78 0.082(4) 0.047(3) 0.060(4) 0.009(3) 0.025(3) 0.027(3)
C79 0.063(3) 0.040(3) 0.056(3) 0.013(3) 0.018(3) 0.010(3)
C80 0.048(3) 0.057(3) 0.047(3) 0.021(3) 0.019(2) 0.026(3)
C81 0.114(5) 0.086(5) 0.105(5) 0.020(4) 0.070(5) 0.051(4)
C82 0.089(5) 0.053(4) 0.092(5) 0.008(3) 0.026(4) -0.001(3)
C83 0.032(2) 0.043(3) 0.043(3) 0.010(2) 0.012(2) 0.014(2)
C84 0.038(3) 0.059(3) 0.042(3) 0.016(2) 0.016(2) 0.021(2)
C85 0.044(3) 0.061(3) 0.047(3) 0.014(3) 0.012(3) 0.021(3)
C86 0.032(3) 0.065(3) 0.060(4) 0.016(3) 0.011(3) 0.013(2)
C87 0.040(3) 0.061(3) 0.061(4) 0.027(3) 0.026(3) 0.024(3)
C88 0.039(3) 0.052(3) 0.039(3) 0.014(2) 0.014(2) 0.021(2)
C89 0.056(3) 0.114(5) 0.053(4) 0.000(3) 0.003(3) 0.019(4)
C90 0.052(3) 0.100(5) 0.085(4) 0.037(4) 0.039(3) 0.029(3)
N1 0.083(3) 0.063(3) 0.074(3) 0.039(3) 0.039(3) 0.030(3)
N2 0.111(4) 0.090(4) 0.068(3) 0.026(3) 0.028(3) 0.051(3)
N3 0.091(4) 0.088(4) 0.076(4) 0.037(3) 0.035(3) 0.037(3)
N4 0.110(4) 0.064(3) 0.074(3) 0.039(3) 0.044(3) 0.037(3)
Li1 0.038(6) 0.069(8) 0.054(7) 0.024(6) 0.021(5) 0.019(6)
Li3 0.045(6) 0.047(7) 0.044(6) 0.016(5) 0.014(5) 0.021(5)
Li2 0.083(6) 0.052(5) 0.061(6) 0.030(4) 0.026(5) 0.030(5)

loop_
_atom_type_symbol
_atom_type_description
_atom_type_scat_dispersion_real
_atom_type_scat_dispersion_imag
_atom_type_scat_source
C C 0.0033 0.0016 'International Tables Vol C Tables 4.2.6.8 and 6.1.1.4'
H H 0.0000 0.0000 'International Tables Vol C Tables 4.2.6.8 and 6.1.1.4'
N N 0.0061 0.0033 'International Tables Vol C Tables 4.2.6.8 and 6.1.1.4'
O O 0.0106 0.0060 'International Tables Vol C Tables 4.2.6.8 and 6.1.1.4'
Li Li -0.0003 0.0001 'International Tables Vol C Tables 4.2.6.8 and 6.1.1.4'

loop_
_geom_angle_atom_site_label_1
_geom_angle_atom_site_label_2
_geom_angle_atom_site_label_3
_geom_angle
_geom_angle_site_symmetry_1
_geom_angle_site_symmetry_3
_geom_angle_publ_flag
C5 C1 C2 108.2(4) . . ?
C5 C1 C6 126.3(4) . . ?
C2 C1 C6 125.2(4) . . ?
C5 C1 Li1 71.3(2) . . ?
C2 C1 Li1 72.8(2) . . ?
C6 C1 Li1 126.9(3) . . ?
C3 C2 C1 107.7(4) . . ?
C3 C2 C14 125.7(4) . . ?
C1 C2 C14 126.4(4) . . ?
C3 C2 Li1 71.6(2) . . ?
C1 C2 Li1 73.1(2) . . ?
C14 C2 Li1 124.7(3) . . ?
C2 C3 C4 107.9(4) . . ?
C2 C3 C22 128.0(4) . . ?
C4 C3 C22 123.7(4) . . ?
C2 C3 Li1 74.3(2) . . ?
C4 C3 Li1 71.4(2) . . ?
C22 C3 Li1 125.7(3) . . ?
C5 C4 C3 107.7(4) . . ?
C5 C4 C30 125.6(4) . . ?
C3 C4 C30 125.7(4) . . ?
C5 C4 Li1 73.6(2) . . ?
C3 C4 Li1 73.6(2) . . ?
C30 C4 Li1 127.5(3) . . ?
C1 C5 C4 108.5(4) . . ?
C1 C5 C38 125.5(4) . . ?
C4 C5 C38 125.7(4) . . ?
C1 C5 Li1 74.8(2) . . ?
C4 C5 Li1 71.8(2) . . ?
C38 C5 Li1 124.3(3) . . ?
C7 C6 C11 117.0(4) . . ?
C7 C6 C1 120.4(5) . . ?
C11 C6 C1 122.6(4) . . ?
C6 C7 C8 121.0(5) . . ?
C9 C8 C7 118.7(5) . . ?
C9 C8 C12 121.5(6) . . ?
C7 C8 C12 119.9(6) . . ?
C8 C9 C10 122.0(5) . . ?
C11 C10 C9 118.2(5) . . ?
C11 C10 C13 120.9(6) . . ?
C9 C10 C13 120.9(6) . . ?
C10 C11 C6 122.9(5) . . ?
C19 C14 C15 116.9(4) . . ?
C19 C14 C2 121.8(4) . . ?
C15 C14 C2 121.2(4) . . ?
C16 C15 C14 122.3(5) . . ?
C15 C16 C17 118.8(5) . . ?
C15 C16 C20 120.3(5) . . ?
C17 C16 C20 121.0(5) . . ?
C18 C17 C16 121.0(4) . . ?
C19 C18 C17 118.2(5) . . ?
C19 C18 C21 121.2(5) . . ?
C17 C18 C21 120.6(5) . . ?
C18 C19 C14 122.9(5) . . ?
C23 C22 C27 117.3(4) . . ?
C23 C22 C3 121.2(4) . . ?
C27 C22 C3 121.4(4) . . ?
C24 C23 C22 122.3(5) . . ?
C23 C24 C25 118.5(4) . . ?
C23 C24 C28 120.3(5) . . ?
C25 C24 C28 121.2(4) . . ?
C24 C25 C26 121.6(4) . . ?
C27 C26 C25 117.9(5) . . ?
C27 C26 C29 120.5(4) . . ?
C25 C26 C29 121.6(4) . . ?
C26 C27 C22 122.3(4) . . ?
C31 C30 C35 116.3(4) . . ?
C31 C30 C4 121.9(4) . . ?
C35 C30 C4 121.5(4) . . ?
C32 C31 C30 123.5(5) . . ?
C33 C32 C31 118.2(5) . . ?
C33 C32 C36 121.2(5) . . ?
C31 C32 C36 120.6(5) . . ?
C32 C33 C34 122.7(5) . . ?
C35 C34 C33 118.2(5) . . ?
C35 C34 C37 117.6(5) . . ?
C33 C34 C37 124.3(5) . . ?
C34 C35 C30 121.1(5) . . ?
C43 C38 C39 117.9(4) . . ?
C43 C38 C5 120.7(4) . . ?
C39 C38 C5 121.4(4) . . ?
C40 C39 C38 121.0(5) . . ?
C41 C40 C39 119.0(5) . . ?
C41 C40 C44 121.5(5) . . ?
C39 C40 C44 119.5(5) . . ?
C40 C41 C42 121.9(5) . . ?
C41 C42 C43 118.7(5) . . ?
C41 C42 C45 122.1(5) . . ?
C43 C42 C45 119.2(5) . . ?
C42 C43 C38 121.6(5) . . ?
C50 C46 C47 108.2(3) . . ?
C50 C46 C51 124.4(4) . . ?
C47 C46 C51 126.9(4) . . ?
C50 C46 Li3 71.6(2) . . ?
C47 C46 Li3 74.7(2) . . ?
C51 C46 Li3 125.2(3) . . ?
C46 C47 C48 107.4(4) . . ?
C46 C47 C59 124.9(4) . . ?
C48 C47 C59 127.3(4) . . ?
C46 C47 Li3 71.3(2) . . ?
C48 C47 Li3 73.5(2) . . ?
C59 C47 Li3 126.7(3) . . ?
C49 C48 C47 108.0(3) . . ?
C49 C48 C67 126.3(4) . . ?
C47 C48 C67 125.5(4) . . ?
C49 C48 Li3 70.5(2) . . ?
C47 C48 Li3 72.7(2) . . ?
C67 C48 Li3 126.6(3) . . ?
C50 C49 C48 107.9(4) . . ?
C50 C49 C75 126.0(4) . . ?
C48 C49 C75 125.8(4) . . ?
C50 C49 Li3 72.0(3) . . ?
C48 C49 Li3 75.4(3) . . ?
C75 C49 Li3 123.5(3) . . ?
C49 C50 C46 108.4(4) . . ?
C49 C50 C83 126.4(4) . . ?
C46 C50 C83 124.6(4) . . ?
C49 C50 Li3 73.6(2) . . ?
C46 C50 Li3 74.0(2) . . ?
C83 C50 Li3 125.1(3) . . ?
C52 C51 C56 117.5(4) . . ?
C52 C51 C46 121.5(4) . . ?
C56 C51 C46 120.6(4) . . ?
C51 C52 C53 122.2(4) . . ?
C54 C53 C52 118.2(4) . . ?
C54 C53 C57 121.3(4) . . ?
C52 C53 C57 120.5(5) . . ?
C53 C54 C55 122.1(4) . . ?
C56 C55 C54 117.4(5) . . ?
C56 C55 C58 120.6(5) . . ?
C54 C55 C58 121.9(5) . . ?
C51 C56 C55 122.6(4) . . ?
C64 C59 C60 117.1(4) . . ?
C64 C59 C47 122.1(4) . . ?
C60 C59 C47 120.7(4) . . ?
C61 C60 C59 123.2(5) . . ?
C62 C61 C60 117.4(5) . . ?
C62 C61 C65 122.1(5) . . ?
C60 C61 C65 120.5(5) . . ?
C61 C62 C63 122.2(5) . . ?
C64 C63 C62 118.1(4) . . ?
C64 C63 C66 120.4(5) . . ?
C62 C63 C66 121.5(5) . . ?
C59 C64 C63 121.9(4) . . ?
C72 C67 C68 117.4(4) . . ?
C72 C67 C48 121.8(4) . . ?
C68 C67 C48 120.8(4) . . ?
C69 C68 C67 122.0(5) . . ?
C70 C69 C68 118.3(5) . . ?
C70 C69 C73 121.0(5) . . ?
C68 C69 C73 120.7(5) . . ?
C69 C70 C71 122.5(5) . . ?
C72 C71 C70 117.1(5) . . ?
C72 C71 C74 120.8(5) . . ?
C70 C71 C74 122.1(5) . . ?
C67 C72 C71 122.5(5) . . ?
C80 C75 C76 117.1(4) . . ?
C80 C75 C49 121.9(4) . . ?
C76 C75 C49 121.0(4) . . ?
C77 C76 C75 122.2(5) . . ?
C76 C77 C78 118.9(4) . . ?
C76 C77 C81 120.9(5) . . ?
C78 C77 C81 120.3(5) . . ?
C79 C78 C77 121.3(4) . . ?
C80 C79 C78 117.8(5) . . ?
C80 C79 C82 121.3(5) . . ?
C78 C79 C82 120.9(5) . . ?
C79 C80 C75 122.7(4) . . ?
C88 C83 C84 117.7(4) . . ?
C88 C83 C50 120.8(4) . . ?
C84 C83 C50 121.4(4) . . ?
C83 C84 C85 122.0(4) . . ?
C86 C85 C84 118.2(4) . . ?
C86 C85 C89 121.6(4) . . ?
C84 C85 C89 120.2(4) . . ?
C85 C86 C87 121.9(4) . . ?
C86 C87 C88 118.0(4) . . ?
C86 C87 C90 122.9(4) . . ?
C88 C87 C90 119.1(5) . . ?
C83 C88 C87 122.1(4) . . ?
C94 C93 N1 116.6(7) . . ?
C93 C94 N2 121.7(8) . . ?
C93 C94 Li2 77.4(6) . . ?
N2 C94 Li2 47.8(4) . . ?
C100 C99 N3 115.1(7) . . ?
C99 C100 N4 117.2(7) . . ?
C99 C100 Li2 77.8(5) . . ?
N4 C100 Li2 48.4(4) . . ?
C91 N1 C92 109.2(5) . . ?
C91 N1 C93 104.7(6) . . ?
C92 N1 C93 110.7(5) . . ?
C91 N1 Li2 117.3(5) . . ?
C92 N1 Li2 110.5(5) . . ?
C93 N1 Li2 104.3(5) . . ?
C96 N2 C94 103.7(7) . . ?
C96 N2 C95 108.1(7) . . ?
C94 N2 C95 111.5(7) . . ?
C96 N2 Li2 119.2(6) . . ?
C94 N2 Li2 101.0(5) . . ?
C95 N2 Li2 112.7(6) . . ?
C99 N3 C98 107.5(6) . . ?
C99 N3 C97 110.7(6) . . ?
C98 N3 C97 108.9(6) . . ?
C99 N3 Li2 102.5(5) . . ?
C98 N3 Li2 116.8(5) . . ?
C97 N3 Li2 110.2(5) . . ?
C102 N4 C101 109.5(5) . . ?
C102 N4 C100 108.1(6) . . ?
C101 N4 C100 111.2(6) . . ?
C102 N4 Li2 119.4(5) . . ?
C101 N4 Li2 108.2(5) . . ?
C100 N4 Li2 100.2(5) . . ?
C4 Li1 C4 180.0(2) 2_886 . ?
C4 Li1 C5 34.61(14) 2_886 2_886 ?
C4 Li1 C5 145.39(14) . 2_886 ?
C4 Li1 C5 145.39(14) 2_886 . ?
C4 Li1 C5 34.61(14) . . ?
C5 Li1 C5 180.000(1) 2_886 . ?
C4 Li1 C3 34.98(14) 2_886 2_886 ?
C4 Li1 C3 145.02(14) . 2_886 ?
C5 Li1 C3 57.41(14) 2_886 2_886 ?
C5 Li1 C3 122.59(14) . 2_886 ?
C4 Li1 C3 145.02(14) 2_886 . ?
C4 Li1 C3 34.98(14) . . ?
C5 Li1 C3 122.59(14) 2_886 . ?
C5 Li1 C3 57.41(14) . . ?
C3 Li1 C3 180.000(2) 2_886 . ?
C4 Li1 C2 122.70(14) 2_886 . ?
C4 Li1 C2 57.30(14) . . ?
C5 Li1 C2 123.13(14) 2_886 . ?
C5 Li1 C2 56.87(14) . . ?
C3 Li1 C2 145.91(14) 2_886 . ?
C3 Li1 C2 34.09(14) . . ?
C4 Li1 C2 57.30(14) 2_886 2_886 ?
C4 Li1 C2 122.70(14) . 2_886 ?
C5 Li1 C2 56.87(14) 2_886 2_886 ?
C5 Li1 C2 123.13(14) . 2_886 ?
C3 Li1 C2 34.09(14) 2_886 2_886 ?
C3 Li1 C2 145.91(14) . 2_886 ?
C2 Li1 C2 180.000(2) . 2_886 ?
C4 Li1 C1 123.08(15) 2_886 . ?
C4 Li1 C1 56.92(15) . . ?
C5 Li1 C1 146.15(14) 2_886 . ?
C5 Li1 C1 33.85(14) . . ?
C3 Li1 C1 123.23(14) 2_886 . ?
C3 Li1 C1 56.77(14) . . ?
C2 Li1 C1 34.15(13) . . ?
C2 Li1 C1 145.85(13) 2_886 . ?
C4 Li1 C1 56.92(15) 2_886 2_886 ?
C4 Li1 C1 123.08(15) . 2_886 ?
C5 Li1 C1 33.85(14) 2_886 2_886 ?
C5 Li1 C1 146.15(14) . 2_886 ?
C3 Li1 C1 56.77(14) 2_886 2_886 ?
C3 Li1 C1 123.23(14) . 2_886 ?
C2 Li1 C1 145.85(13) . 2_886 ?
C2 Li1 C1 34.15(13) 2_886 2_886 ?
C1 Li1 C1 180.000(1) . 2_886 ?
C50 Li3 C50 180.00(16) . 2_675 ?
C50 Li3 C49 34.41(14) . . ?
C50 Li3 C49 145.59(14) 2_675 . ?
C50 Li3 C49 145.59(14) . 2_675 ?
C50 Li3 C49 34.41(14) 2_675 2_675 ?
C49 Li3 C49 180.000(1) . 2_675 ?
C50 Li3 C46 34.46(14) . . ?
C50 Li3 C46 145.54(14) 2_675 . ?
C49 Li3 C46 57.07(14) . . ?
C49 Li3 C46 122.93(14) 2_675 . ?
C50 Li3 C46 145.54(14) . 2_675 ?
C50 Li3 C46 34.46(14) 2_675 2_675 ?
C49 Li3 C46 122.93(14) . 2_675 ?
C49 Li3 C46 57.07(14) 2_675 2_675 ?
C46 Li3 C46 180.0(2) . 2_675 ?
C50 Li3 C47 56.91(14) . . ?
C50 Li3 C47 123.09(14) 2_675 . ?
C49 Li3 C47 56.86(14) . . ?
C49 Li3 C47 123.14(14) 2_675 . ?
C46 Li3 C47 34.05(13) . . ?
C46 Li3 C47 145.95(13) 2_675 . ?
C50 Li3 C47 123.09(14) . 2_675 ?
C50 Li3 C47 56.91(14) 2_675 2_675 ?
C49 Li3 C47 123.14(14) . 2_675 ?
C49 Li3 C47 56.86(14) 2_675 2_675 ?
C46 Li3 C47 145.95(13) . 2_675 ?
C46 Li3 C47 34.05(13) 2_675 2_675 ?
C47 Li3 C47 180.0(2) . 2_675 ?
C50 Li3 C48 56.59(14) . . ?
C50 Li3 C48 123.41(14) 2_675 . ?
C49 Li3 C48 34.08(14) . . ?
C49 Li3 C48 145.92(14) 2_675 . ?
C46 Li3 C48 56.34(13) . . ?
C46 Li3 C48 123.66(13) 2_675 . ?
C47 Li3 C48 33.83(13) . . ?
C47 Li3 C48 146.17(13) 2_675 . ?
C50 Li3 C48 123.41(14) . 2_675 ?
C50 Li3 C48 56.59(14) 2_675 2_675 ?
C49 Li3 C48 145.92(14) . 2_675 ?
C49 Li3 C48 34.08(14) 2_675 2_675 ?
C46 Li3 C48 123.66(13) . 2_675 ?
C46 Li3 C48 56.34(13) 2_675 2_675 ?
C47 Li3 C48 146.17(13) . 2_675 ?
C47 Li3 C48 33.83(13) 2_675 2_675 ?
C48 Li3 C48 180.00(15) . 2_675 ?
N1 Li2 N2 88.2(4) . . ?
N1 Li2 N4 120.6(5) . . ?
N2 Li2 N4 122.6(5) . . ?
N1 Li2 N3 124.5(5) . . ?
N2 Li2 N3 118.5(4) . . ?
N4 Li2 N3 86.5(4) . . ?
N1 Li2 C100 127.8(4) . . ?
N2 Li2 C100 141.4(4) . . ?
N4 Li2 C100 31.5(2) . . ?
N3 Li2 C100 56.3(3) . . ?
N1 Li2 C94 57.3(3) . . ?
N2 Li2 C94 31.2(2) . . ?
N4 Li2 C94 139.4(5) . . ?
N3 Li2 C94 130.2(4) . . ?
C100 Li2 C94 169.9(5) . . ?

loop_
_geom_bond_atom_site_label_1
_geom_bond_atom_site_label_2
_geom_bond_distance
_geom_bond_site_symmetry_2
_geom_bond_publ_flag
C1 C5 1.411(6) . ?
C1 C2 1.435(6) . ?
C1 C6 1.475(6) . ?
C1 Li1 2.445(4) . ?
C2 C3 1.421(6) . ?
C2 C14 1.480(6) . ?
C2 Li1 2.441(4) . ?
C3 C4 1.437(6) . ?
C3 C22 1.487(6) . ?
C3 Li1 2.405(4) . ?
C4 C5 1.421(6) . ?
C4 C30 1.474(6) . ?
C4 Li1 2.377(4) . ?
C5 C38 1.493(6) . ?
C5 Li1 2.400(4) . ?
C6 C7 1.393(7) . ?
C6 C11 1.400(7) . ?
C7 C8 1.401(7) . ?
C8 C9 1.373(8) . ?
C8 C12 1.538(8) . ?
C9 C10 1.377(8) . ?
C10 C11 1.366(7) . ?
C10 C13 1.518(8) . ?
C14 C19 1.393(6) . ?
C14 C15 1.400(6) . ?
C15 C16 1.378(6) . ?
C16 C17 1.399(7) . ?
C16 C20 1.518(7) . ?
C17 C18 1.394(7) . ?
C18 C19 1.384(6) . ?
C18 C21 1.509(7) . ?
C22 C23 1.391(6) . ?
C22 C27 1.400(6) . ?
C23 C24 1.377(6) . ?
C24 C25 1.388(7) . ?
C24 C28 1.506(7) . ?
C25 C26 1.396(7) . ?
C26 C27 1.381(6) . ?
C26 C29 1.494(7) . ?
C30 C31 1.395(6) . ?
C30 C35 1.422(6) . ?
C31 C32 1.363(7) . ?
C32 C33 1.362(7) . ?
C32 C36 1.522(7) . ?
C33 C34 1.390(7) . ?
C34 C35 1.385(7) . ?
C34 C37 1.506(7) . ?
C38 C43 1.390(6) . ?
C38 C39 1.407(6) . ?
C39 C40 1.390(7) . ?
C40 C41 1.372(7) . ?
C40 C44 1.510(8) . ?
C41 C42 1.382(7) . ?
C42 C43 1.387(6) . ?
C42 C45 1.531(7) . ?
C46 C50 1.418(6) . ?
C46 C47 1.424(6) . ?
C46 C51 1.501(6) . ?
C46 Li3 2.409(4) . ?
C47 C48 1.430(6) . ?
C47 C59 1.485(6) . ?
C47 Li3 2.453(4) . ?
C48 C49 1.426(6) . ?
C48 C67 1.483(6) . ?
C48 Li3 2.463(4) . ?
C49 C50 1.413(6) . ?
C49 C75 1.486(6) . ?
C49 Li3 2.399(4) . ?
C50 C83 1.489(6) . ?
C50 Li3 2.378(4) . ?
C51 C52 1.376(6) . ?
C51 C56 1.386(6) . ?
C52 C53 1.395(6) . ?
C53 C54 1.374(7) . ?
C53 C57 1.499(7) . ?
C54 C55 1.389(7) . ?
C55 C56 1.388(6) . ?
C55 C58 1.512(7) . ?
C59 C64 1.384(6) . ?
C59 C60 1.390(6) . ?
C60 C61 1.386(7) . ?
C61 C62 1.372(7) . ?
C61 C65 1.532(7) . ?
C62 C63 1.392(7) . ?
C63 C64 1.391(6) . ?
C63 C66 1.503(7) . ?
C67 C72 1.385(6) . ?
C67 C68 1.392(6) . ?
C68 C69 1.382(6) . ?
C69 C70 1.366(7) . ?
C69 C73 1.542(7) . ?
C70 C71 1.395(8) . ?
C71 C72 1.389(6) . ?
C71 C74 1.506(8) . ?
C75 C80 1.398(6) . ?
C75 C76 1.401(6) . ?
C76 C77 1.368(6) . ?
C77 C78 1.402(7) . ?
C77 C81 1.502(7) . ?
C78 C79 1.391(7) . ?
C79 C80 1.387(6) . ?
C79 C82 1.510(7) . ?
C83 C88 1.383(6) . ?
C83 C84 1.391(6) . ?
C84 C85 1.392(6) . ?
C85 C86 1.378(6) . ?
C85 C89 1.505(7) . ?
C86 C87 1.389(7) . ?
C87 C88 1.394(6) . ?
C87 C90 1.519(6) . ?
C91 N1 1.415(8) . ?
C92 N1 1.429(8) . ?
C93 C94 1.370(10) . ?
C93 N1 1.467(9) . ?
C94 N2 1.472(9) . ?
C94 Li2 2.788(13) . ?
C95 N2 1.501(12) . ?
C96 N2 1.402(11) . ?
C97 N3 1.496(8) . ?
C98 N3 1.442(9) . ?
C99 C100 1.412(10) . ?
C99 N3 1.427(8) . ?
C100 N4 1.476(9) . ?
C100 Li2 2.782(13) . ?
C101 N4 1.452(8) . ?
C102 N4 1.432(8) . ?
N1 Li2 2.080(9) . ?
N2 Li2 2.103(10) . ?
N3 Li2 2.169(11) . ?
N4 Li2 2.112(10) . ?
Li1 C4 2.377(4) 2_886 ?
Li1 C5 2.400(4) 2_886 ?
Li1 C3 2.405(4) 2_886 ?
Li1 C2 2.441(4) 2_886 ?
Li1 C1 2.445(4) 2_886 ?
Li3 C50 2.378(4) 2_675 ?
Li3 C49 2.399(4) 2_675 ?
Li3 C46 2.409(4) 2_675 ?
Li3 C47 2.454(4) 2_675 ?
Li3 C48 2.463(4) 2_675 ?
